data_4065292
loop_
_publ_author_name
'Williams, Gary L.'
'Parks, Christopher M.'
'Smith, C. Robert'
'Adams, Harry'
'Haynes, Anthony'
'Meijer, Anthony J. H. M.'
'Sunley, Glenn J.'
'Gaemers, Sander'

_publ_section_title
;
 Mechanistic Study of Rhodium/xantphos-Catalyzed Methanol Carbonylation
;
_journal_issue 22
_journal_name_full Organometallics
_journal_page_first 6166
_journal_paper_doi 10.1021/om2006968
_journal_volume 30
_journal_year 2011
_chemical_formula_sum 'C41 H35 I2 O2 P2 Rh'
_chemical_formula_weight 978.34
_chemical_name_systematic
; 
 ? 
;
_space_group_IT_number 14
_symmetry_cell_setting monoclinic
_symmetry_space_group_name_Hall '-P 2yn'
_symmetry_space_group_name_H-M 'P 1 21/n 1'
_atom_sites_solution_hydrogens geom
_atom_sites_solution_primary direct
_atom_sites_solution_secondary difmap
_audit_creation_method SHELXL-97
_cell_angle_alpha 90.00
_cell_angle_beta 94.5040(10)
_cell_angle_gamma 90.00
_cell_formula_units_Z 4
_cell_length_a 13.4747(8)
_cell_length_b 15.0544(8)
_cell_length_c 18.0993(10)
_cell_measurement_reflns_used 8749
_cell_measurement_temperature 150(2)
_cell_measurement_theta_max 55.044
_cell_measurement_theta_min 4.515
_cell_volume 3660.2(4)
_computing_cell_refinement 'Bruker SMART'
_computing_data_collection 'Bruker SMART'
_computing_data_reduction 'Bruker SHELXTL'
_computing_molecular_graphics 'Bruker SHELXTL'
_computing_publication_material 'Bruker SHELXTL'
_computing_structure_refinement 'SHELXL-97 (Sheldrick, 1997)'
_computing_structure_solution 'SHELXS-97 (Sheldrick, 1990)'
_diffrn_ambient_temperature 150(2)
_diffrn_measured_fraction_theta_full 0.992
_diffrn_measured_fraction_theta_max 0.992
_diffrn_measurement_device_type 'CCD area detector'
_diffrn_measurement_method 'phi and omega scans'
_diffrn_radiation_monochromator graphite
_diffrn_radiation_source 'fine-focus sealed tube'
_diffrn_radiation_type MoK\a
_diffrn_radiation_wavelength 0.71073
_diffrn_reflns_av_R_equivalents 0.0618
_diffrn_reflns_av_sigmaI/netI 0.0626
_diffrn_reflns_limit_h_max 17
_diffrn_reflns_limit_h_min -17
_diffrn_reflns_limit_k_max 19
_diffrn_reflns_limit_k_min -19
_diffrn_reflns_limit_l_max 23
_diffrn_reflns_limit_l_min -22
_diffrn_reflns_number 40981
_diffrn_reflns_theta_full 27.54
_diffrn_reflns_theta_max 27.54
_diffrn_reflns_theta_min 1.76
_exptl_absorpt_coefficient_mu 2.276
_exptl_absorpt_correction_T_max 0.8389
_exptl_absorpt_correction_T_min 0.5682
_exptl_absorpt_correction_type multi-scan
_exptl_absorpt_process_details SADABS
_exptl_crystal_colour red
_exptl_crystal_density_diffrn 1.775
_exptl_crystal_density_method 'not measured'
_exptl_crystal_description block
_exptl_crystal_F_000 1912
_exptl_crystal_size_max 0.28
_exptl_crystal_size_mid 0.18
_exptl_crystal_size_min 0.08
_refine_diff_density_max 0.740
_refine_diff_density_min -0.602
_refine_diff_density_rms 0.128
_refine_ls_extinction_method none
_refine_ls_goodness_of_fit_ref 0.887
_refine_ls_hydrogen_treatment mixed
_refine_ls_matrix_type full
_refine_ls_number_parameters 433
_refine_ls_number_reflns 8388
_refine_ls_number_restraints 0
_refine_ls_restrained_S_all 0.887
_refine_ls_R_factor_all 0.0619
_refine_ls_R_factor_gt 0.0323
_refine_ls_shift/su_max 0.001
_refine_ls_shift/su_mean 0.000
_refine_ls_structure_factor_coef Fsqd
_refine_ls_weighting_details 'calc w=1/[\s^2^(Fo^2^)+(0.0297P)^2^+0.0000P] where P=(Fo^2^+2Fc^2^)/3'
_refine_ls_weighting_scheme calc
_refine_ls_wR_factor_gt 0.0598
_refine_ls_wR_factor_ref 0.0677
_reflns_number_gt 5723
_reflns_number_total 8388
_reflns_threshold_expression >2sigma(I)
_cod_data_source_file om2006968_si_002.cif
_cod_data_source_block iah115m
_cod_depositor_comments
;
The following automatic conversions were performed:

'_symmetry_cell_setting' value 'Monoclinic' changed to 'monoclinic'
according to /home/saulius/struct/CIF-dictionaries/cif_core.dic
dictionary named 'cif_core.dic' version 2.4.1 from
2010-06-29.

'_exptl_absorpt_correction_type' value 'Multi-scan'
changed to 'multi-scan' according to
/home/saulius/struct/CIF-dictionaries/cif_core.dic dictionary named
'cif_core.dic' version 2.4.1 from 2010-06-29.

Automatic conversion script
Id: cif_fix_values 1715 2011-07-08 13:25:40Z adriana 
;
_cod_original_sg_symbol_H-M P2(1)/n
_cod_database_code 4065292

loop_
_symmetry_equiv_pos_as_xyz
'x, y, z'
'-x+1/2, y+1/2, -z+1/2'
'-x, -y, -z'
'x-1/2, -y-1/2, z-1/2'

loop_
_atom_site_label
_atom_site_type_symbol
_atom_site_fract_x
_atom_site_fract_y
_atom_site_fract_z
_atom_site_U_iso_or_equiv
_atom_site_adp_type
_atom_site_occupancy
_atom_site_symmetry_multiplicity
_atom_site_calc_flag
_atom_site_refinement_flags
Rh1 Rh 0.00621(2) 0.121599(19) 0.196292(16) 0.01395(7) Uani 1 1 d .
I1 I -0.06850(2) 0.252605(16) 0.274324(15) 0.02495(7) Uani 1 1 d .
I2 I 0.07067(2) -0.003685(16) 0.108751(14) 0.02269(7) Uani 1 1 d .
P1 P -0.09686(7) 0.01889(6) 0.25411(5) 0.0171(2) Uani 1 1 d .
P2 P 0.05833(7) 0.22386(6) 0.11098(5) 0.0157(2) Uani 1 1 d .
O1 O -0.13559(17) 0.12769(15) 0.11459(13) 0.0164(6) Uani 1 1 d .
O2 O 0.20662(19) 0.15375(17) 0.24295(15) 0.0259(7) Uani 1 1 d .
C1 C -0.1343(3) 0.1787(2) 0.0501(2) 0.0166(8) Uani 1 1 d .
C2 C -0.0461(3) 0.2254(2) 0.0412(2) 0.0177(8) Uani 1 1 d .
C3 C -0.0397(3) 0.2732(2) -0.0250(2) 0.0233(9) Uani 1 1 d .
H3A H 0.0194 0.3051 -0.0329 0.028 Uiso 1 1 calc R
C4 C -0.1183(3) 0.2744(3) -0.0786(2) 0.0263(10) Uani 1 1 d .
H4A H -0.1129 0.3059 -0.1236 0.032 Uiso 1 1 calc R
C5 C -0.2054(3) 0.2293(2) -0.0665(2) 0.0245(9) Uani 1 1 d .
H5A H -0.2596 0.2314 -0.1033 0.029 Uiso 1 1 calc R
C6 C -0.2156(3) 0.1810(2) -0.0018(2) 0.0188(9) Uani 1 1 d .
C7 C -0.3154(3) 0.1390(3) 0.0116(2) 0.0217(9) Uani 1 1 d .
C8 C -0.3081(3) 0.0880(2) 0.0849(2) 0.0176(8) Uani 1 1 d .
C9 C -0.3927(3) 0.0458(2) 0.1082(2) 0.0234(9) Uani 1 1 d .
H9A H -0.4532 0.0485 0.0776 0.028 Uiso 1 1 calc R
C10 C -0.3902(3) 0.0002(2) 0.1747(2) 0.0235(9) Uani 1 1 d .
H10A H -0.4488 -0.0274 0.1899 0.028 Uiso 1 1 calc R
C11 C -0.3025(3) -0.0050(2) 0.2188(2) 0.0206(9) Uani 1 1 d .
H11A H -0.3016 -0.0350 0.2650 0.025 Uiso 1 1 calc R
C12 C -0.2143(3) 0.0331(2) 0.1972(2) 0.0175(8) Uani 1 1 d .
C13 C -0.2216(3) 0.0825(2) 0.1307(2) 0.0157(8) Uani 1 1 d .
C14 C 0.1303(3) 0.1225(2) 0.2626(2) 0.0172(8) Uani 1 1 d .
C15 C 0.1268(3) 0.0885(3) 0.3404(2) 0.0274(10) Uani 1 1 d .
H15A H 0.1932 0.0927 0.3664 0.041 Uiso 1 1 calc R
H15B H 0.1051 0.0263 0.3390 0.041 Uiso 1 1 calc R
H15C H 0.0798 0.1242 0.3665 0.041 Uiso 1 1 calc R
C16 C -0.3928(3) 0.2142(3) 0.0152(3) 0.0379(12) Uani 1 1 d .
H16A H -0.3720 0.2547 0.0560 0.057 Uiso 1 1 calc R
H16B H -0.4579 0.1886 0.0237 0.057 Uiso 1 1 calc R
H16C H -0.3978 0.2471 -0.0317 0.057 Uiso 1 1 calc R
C17 C -0.3481(3) 0.0745(3) -0.0524(2) 0.0347(11) Uani 1 1 d .
H17A H -0.2992 0.0266 -0.0542 0.052 Uiso 1 1 calc R
H17B H -0.3526 0.1069 -0.0995 0.052 Uiso 1 1 calc R
H17C H -0.4133 0.0493 -0.0439 0.052 Uiso 1 1 calc R
C18 C -0.0681(3) -0.1008(2) 0.2535(2) 0.0175(8) Uani 1 1 d .
C19 C -0.1422(3) -0.1658(2) 0.2552(2) 0.0238(9) Uani 1 1 d .
H19A H -0.2104 -0.1491 0.2505 0.029 Uiso 1 1 calc R
C20 C -0.1163(3) -0.2547(3) 0.2638(2) 0.0291(10) Uani 1 1 d .
H20A H -0.1671 -0.2981 0.2658 0.035 Uiso 1 1 calc R
C21 C -0.0186(3) -0.2806(3) 0.2694(2) 0.0278(10) Uani 1 1 d .
H21A H -0.0019 -0.3417 0.2749 0.033 Uiso 1 1 calc R
C22 C 0.0556(3) -0.2178(3) 0.2670(2) 0.0246(9) Uani 1 1 d .
H22A H 0.1235 -0.2355 0.2702 0.029 Uiso 1 1 calc R
C23 C 0.0308(3) -0.1286(2) 0.2598(2) 0.0221(9) Uani 1 1 d .
H23A H 0.0823 -0.0856 0.2593 0.026 Uiso 1 1 calc R
C24 C -0.1378(3) 0.0291(2) 0.3488(2) 0.0202(9) Uani 1 1 d .
C25 C -0.0983(3) -0.0269(3) 0.4043(2) 0.0325(11) Uani 1 1 d .
H25A H -0.0490 -0.0692 0.3939 0.039 Uiso 1 1 calc R
C26 C -0.1306(4) -0.0212(3) 0.4749(3) 0.0499(15) Uani 1 1 d .
H26A H -0.1022 -0.0588 0.5130 0.060 Uiso 1 1 calc R
C27 C -0.2037(4) 0.0385(3) 0.4904(3) 0.0453(13) Uani 1 1 d .
H27A H -0.2274 0.0406 0.5384 0.054 Uiso 1 1 calc R
C28 C -0.2421(3) 0.0954(3) 0.4356(2) 0.0333(11) Uani 1 1 d .
H28A H -0.2910 0.1378 0.4464 0.040 Uiso 1 1 calc R
C29 C -0.2101(3) 0.0910(2) 0.3652(2) 0.0246(9) Uani 1 1 d .
H29A H -0.2373 0.1302 0.3277 0.030 Uiso 1 1 calc R
C30 C 0.0762(3) 0.3395(2) 0.1420(2) 0.0182(8) Uani 1 1 d .
C31 C 0.1469(3) 0.3570(2) 0.2010(2) 0.0219(9) Uani 1 1 d .
H31A H 0.1833 0.3093 0.2243 0.026 Uiso 1 1 calc R
C32 C 0.1646(3) 0.4430(3) 0.2258(2) 0.0274(10) Uani 1 1 d .
H32A H 0.2145 0.4542 0.2647 0.033 Uiso 1 1 calc R
C33 C 0.1099(3) 0.5121(3) 0.1942(2) 0.0328(11) Uani 1 1 d .
H33A H 0.1225 0.5712 0.2109 0.039 Uiso 1 1 calc R
C34 C 0.0370(4) 0.4958(3) 0.1385(3) 0.0389(12) Uani 1 1 d .
H34A H -0.0022 0.5435 0.1179 0.047 Uiso 1 1 calc R
C35 C 0.0200(3) 0.4098(2) 0.1119(2) 0.0282(10) Uani 1 1 d .
H35A H -0.0303 0.3993 0.0731 0.034 Uiso 1 1 calc R
C36 C 0.1659(3) 0.2060(2) 0.0565(2) 0.0188(9) Uani 1 1 d .
C37 C 0.2584(3) 0.2380(3) 0.0814(2) 0.0269(10) Uani 1 1 d .
H37A H 0.2662 0.2698 0.1268 0.032 Uiso 1 1 calc R
C38 C 0.3404(3) 0.2243(3) 0.0409(2) 0.0336(11) Uani 1 1 d .
H38A H 0.4038 0.2463 0.0591 0.040 Uiso 1 1 calc R
C39 C 0.3308(3) 0.1789(3) -0.0257(2) 0.0291(10) Uani 1 1 d .
H39A H 0.3869 0.1700 -0.0536 0.035 Uiso 1 1 calc R
C40 C 0.2387(3) 0.1468(3) -0.0509(2) 0.0262(10) Uani 1 1 d .
H40A H 0.2312 0.1159 -0.0967 0.031 Uiso 1 1 calc R
C41 C 0.1565(3) 0.1589(2) -0.0103(2) 0.0205(9) Uani 1 1 d .
H41A H 0.0938 0.1352 -0.0280 0.025 Uiso 1 1 calc R

loop_
_atom_site_aniso_label
_atom_site_aniso_U_11
_atom_site_aniso_U_22
_atom_site_aniso_U_33
_atom_site_aniso_U_23
_atom_site_aniso_U_13
_atom_site_aniso_U_12
Rh1 0.01457(15) 0.01274(14) 0.01469(15) 0.00038(12) 0.00218(12) -0.00064(12)
I1 0.02921(16) 0.01715(13) 0.03032(16) -0.00328(11) 0.01383(12) 0.00065(11)
I2 0.03130(16) 0.01570(13) 0.02217(14) -0.00236(11) 0.00905(12) -0.00052(11)
P1 0.0183(5) 0.0166(5) 0.0165(5) 0.0018(4) 0.0028(4) -0.0014(4)
P2 0.0151(5) 0.0144(5) 0.0177(5) 0.0018(4) 0.0022(4) -0.0013(4)
O1 0.0140(13) 0.0176(13) 0.0175(14) 0.0035(11) 0.0001(11) -0.0017(11)
O2 0.0199(16) 0.0291(16) 0.0280(17) 0.0046(13) -0.0011(13) -0.0019(13)
C1 0.019(2) 0.0155(19) 0.016(2) -0.0005(16) 0.0036(17) 0.0010(16)
C2 0.018(2) 0.0136(19) 0.021(2) 0.0013(16) 0.0003(17) 0.0018(16)
C3 0.026(2) 0.021(2) 0.023(2) 0.0037(17) 0.0017(19) -0.0032(18)
C4 0.029(2) 0.027(2) 0.022(2) 0.0105(18) 0.0001(19) -0.0012(19)
C5 0.026(2) 0.023(2) 0.023(2) 0.0027(18) -0.0075(18) 0.0034(18)
C6 0.020(2) 0.0137(19) 0.022(2) -0.0012(16) -0.0012(18) 0.0016(16)
C7 0.012(2) 0.028(2) 0.024(2) -0.0001(18) -0.0010(17) -0.0021(17)
C8 0.015(2) 0.0125(19) 0.025(2) -0.0012(16) -0.0007(17) 0.0007(15)
C9 0.018(2) 0.018(2) 0.033(3) -0.0028(18) -0.0023(19) -0.0012(17)
C10 0.017(2) 0.019(2) 0.036(3) -0.0015(19) 0.0094(19) -0.0049(17)
C11 0.027(2) 0.0153(19) 0.021(2) 0.0002(17) 0.0064(18) 0.0005(17)
C12 0.017(2) 0.0152(19) 0.020(2) -0.0017(16) 0.0040(17) -0.0021(16)
C13 0.012(2) 0.0148(19) 0.021(2) -0.0015(16) 0.0052(16) -0.0036(15)
C14 0.015(2) 0.0129(18) 0.023(2) -0.0024(16) 0.0023(17) 0.0006(16)
C15 0.029(3) 0.032(2) 0.020(2) 0.0018(18) -0.0033(19) -0.0075(19)
C16 0.028(3) 0.041(3) 0.045(3) 0.016(2) 0.004(2) 0.012(2)
C17 0.034(3) 0.043(3) 0.026(3) -0.001(2) -0.009(2) -0.015(2)
C18 0.023(2) 0.0145(19) 0.014(2) 0.0012(15) 0.0000(17) 0.0009(16)
C19 0.020(2) 0.021(2) 0.031(2) 0.0050(18) 0.0036(19) -0.0014(17)
C20 0.033(3) 0.020(2) 0.034(3) 0.0035(19) 0.003(2) -0.0090(19)
C21 0.036(3) 0.018(2) 0.029(2) 0.0004(18) 0.004(2) -0.0014(19)
C22 0.028(2) 0.028(2) 0.017(2) 0.0025(18) 0.0027(18) 0.0053(19)
C23 0.023(2) 0.021(2) 0.022(2) 0.0014(17) 0.0015(18) -0.0044(18)
C24 0.027(2) 0.018(2) 0.017(2) 0.0028(16) 0.0062(18) -0.0040(17)
C25 0.043(3) 0.031(2) 0.024(2) 0.0011(19) 0.007(2) 0.004(2)
C26 0.089(4) 0.040(3) 0.022(3) 0.012(2) 0.012(3) 0.011(3)
C27 0.074(4) 0.044(3) 0.020(3) 0.001(2) 0.017(3) 0.003(3)
C28 0.039(3) 0.036(3) 0.028(3) -0.005(2) 0.016(2) 0.004(2)
C29 0.030(2) 0.022(2) 0.023(2) 0.0007(17) 0.0086(19) -0.0005(18)
C30 0.016(2) 0.0148(19) 0.025(2) 0.0001(16) 0.0065(17) -0.0041(16)
C31 0.021(2) 0.018(2) 0.027(2) 0.0012(17) 0.0053(18) -0.0007(17)
C32 0.024(2) 0.029(2) 0.030(3) -0.004(2) 0.0067(19) -0.0044(19)
C33 0.038(3) 0.018(2) 0.042(3) -0.005(2) 0.003(2) -0.007(2)
C34 0.045(3) 0.016(2) 0.054(3) 0.005(2) -0.001(3) 0.006(2)
C35 0.024(2) 0.020(2) 0.040(3) 0.0017(19) -0.004(2) -0.0033(18)
C36 0.020(2) 0.017(2) 0.021(2) 0.0060(16) 0.0077(17) 0.0016(16)
C37 0.017(2) 0.043(3) 0.022(2) -0.0058(19) 0.0019(18) 0.0002(19)
C38 0.015(2) 0.051(3) 0.035(3) -0.011(2) 0.003(2) -0.003(2)
C39 0.025(2) 0.036(3) 0.028(2) -0.005(2) 0.012(2) 0.004(2)
C40 0.039(3) 0.022(2) 0.018(2) -0.0023(17) 0.008(2) 0.0045(19)
C41 0.024(2) 0.017(2) 0.022(2) -0.0016(17) 0.0029(18) -0.0063(17)

loop_
_atom_type_symbol
_atom_type_description
_atom_type_scat_dispersion_real
_atom_type_scat_dispersion_imag
_atom_type_scat_source
C C 0.0033 0.0016 'International Tables Vol C Tables 4.2.6.8 and 6.1.1.4'
H H 0.0000 0.0000 'International Tables Vol C Tables 4.2.6.8 and 6.1.1.4'
O O 0.0106 0.0060 'International Tables Vol C Tables 4.2.6.8 and 6.1.1.4'
P P 0.1023 0.0942 'International Tables Vol C Tables 4.2.6.8 and 6.1.1.4'
Rh Rh -1.1178 0.9187 'International Tables Vol C Tables 4.2.6.8 and 6.1.1.4'
I I -0.4742 1.8119 'International Tables Vol C Tables 4.2.6.8 and 6.1.1.4'

loop_
_geom_angle_atom_site_label_1
_geom_angle_atom_site_label_2
_geom_angle_atom_site_label_3
_geom_angle
C14 Rh1 O1 176.53(12)
C14 Rh1 P2 96.49(11)
O1 Rh1 P2 80.08(6)
C14 Rh1 P1 103.45(11)
O1 Rh1 P1 79.99(6)
P2 Rh1 P1 160.06(4)
C14 Rh1 I2 93.80(10)
O1 Rh1 I2 86.53(6)
P2 Rh1 I2 86.79(3)
P1 Rh1 I2 91.75(3)
C14 Rh1 I1 90.57(10)
O1 Rh1 I1 88.98(6)
P2 Rh1 I1 90.47(3)
P1 Rh1 I1 89.43(3)
I2 Rh1 I1 175.082(15)
C12 P1 C18 106.47(17)
C12 P1 C24 101.78(18)
C18 P1 C24 99.53(16)
C12 P1 Rh1 100.69(12)
C18 P1 Rh1 120.18(12)
C24 P1 Rh1 125.59(12)
C2 P2 C36 103.27(18)
C2 P2 C30 106.01(17)
C36 P2 C30 102.28(17)
C2 P2 Rh1 102.26(12)
C36 P2 Rh1 123.48(12)
C30 P2 Rh1 117.55(12)
C13 O1 C1 120.5(3)
C13 O1 Rh1 120.2(2)
C1 O1 Rh1 119.3(2)
O1 C1 C6 121.2(3)
O1 C1 C2 116.0(3)
C6 C1 C2 122.7(3)
C3 C2 C1 117.7(4)
C3 C2 P2 120.2(3)
C1 C2 P2 122.1(3)
C4 C3 C2 120.7(4)
C3 C4 C5 119.7(4)
C4 C5 C6 121.9(4)
C5 C6 C1 117.3(4)
C5 C6 C7 119.8(3)
C1 C6 C7 122.8(3)
C6 C7 C8 110.5(3)
C6 C7 C16 108.0(3)
C8 C7 C16 109.2(3)
C6 C7 C17 110.2(3)
C8 C7 C17 109.2(3)
C16 C7 C17 109.7(3)
C13 C8 C9 117.5(4)
C13 C8 C7 123.0(3)
C9 C8 C7 119.5(3)
C10 C9 C8 121.6(4)
C11 C10 C9 119.5(4)
C10 C11 C12 121.6(4)
C11 C12 C13 116.8(3)
C11 C12 P1 120.6(3)
C13 C12 P1 122.6(3)
C8 C13 O1 121.5(3)
C8 C13 C12 122.8(3)
O1 C13 C12 115.6(3)
O2 C14 C15 119.8(3)
O2 C14 Rh1 121.5(3)
C15 C14 Rh1 118.6(3)
C23 C18 C19 117.9(3)
C23 C18 P1 119.6(3)
C19 C18 P1 122.1(3)
C20 C19 C18 120.1(4)
C21 C20 C19 121.0(4)
C20 C21 C22 119.8(4)
C23 C22 C21 119.8(4)
C22 C23 C18 121.4(4)
C25 C24 C29 119.2(4)
C25 C24 P1 119.7(3)
C29 C24 P1 121.1(3)
C24 C25 C26 120.0(4)
C27 C26 C25 120.6(4)
C28 C27 C26 119.5(4)
C27 C28 C29 120.6(4)
C28 C29 C24 120.1(4)
C35 C30 C31 118.3(4)
C35 C30 P2 123.2(3)
C31 C30 P2 118.5(3)
C32 C31 C30 120.9(4)
C33 C32 C31 120.0(4)
C32 C33 C34 120.0(4)
C35 C34 C33 120.6(4)
C34 C35 C30 120.2(4)
C37 C36 C41 118.5(4)
C37 C36 P2 120.4(3)
C41 C36 P2 121.2(3)
C36 C37 C38 120.8(4)
C39 C38 C37 120.6(4)
C38 C39 C40 118.9(4)
C39 C40 C41 121.0(4)
C40 C41 C36 120.2(4)

loop_
_geom_bond_atom_site_label_1
_geom_bond_atom_site_label_2
_geom_bond_distance
Rh1 C14 1.980(4)
Rh1 O1 2.324(2)
Rh1 P2 2.3276(10)
Rh1 P1 2.3755(10)
Rh1 I2 2.6530(4)
Rh1 I1 2.6685(4)
P1 C12 1.832(4)
P1 C18 1.843(4)
P1 C24 1.847(4)
P2 C2 1.815(4)
P2 C36 1.835(4)
P2 C30 1.840(4)
O1 C13 1.394(4)
O1 C1 1.398(4)
O2 C14 1.210(4)
C1 C6 1.387(5)
C1 C2 1.402(5)
C2 C3 1.407(5)
C3 C4 1.380(5)
C4 C5 1.388(5)
C5 C6 1.394(5)
C6 C7 1.523(5)
C7 C8 1.529(5)
C7 C16 1.545(5)
C7 C17 1.548(5)
C8 C13 1.379(5)
C8 C9 1.398(5)
C9 C10 1.385(5)
C10 C11 1.375(5)
C11 C12 1.402(5)
C12 C13 1.412(5)
C14 C15 1.503(5)
C18 C23 1.392(5)
C18 C19 1.401(5)
C19 C20 1.388(5)
C20 C21 1.369(6)
C21 C22 1.380(5)
C22 C23 1.387(5)
C24 C25 1.385(5)
C24 C29 1.397(5)
C25 C26 1.385(6)
C26 C27 1.378(7)
C27 C28 1.380(6)
C28 C29 1.378(5)
C30 C35 1.388(5)
C30 C31 1.398(5)
C31 C32 1.385(5)
C32 C33 1.372(6)
C33 C34 1.374(6)
C34 C35 1.393(5)
C36 C37 1.379(5)
C36 C41 1.399(5)
C37 C38 1.389(5)
C38 C39 1.382(5)
C39 C40 1.376(6)
C40 C41 1.388(5)

loop_
_geom_torsion_atom_site_label_1
_geom_torsion_atom_site_label_2
_geom_torsion_atom_site_label_3
_geom_torsion_atom_site_label_4
_geom_torsion
C14 Rh1 P1 C12 172.74(16)
O1 Rh1 P1 C12 -6.77(13)
P2 Rh1 P1 C12 -7.52(17)
I2 Rh1 P1 C12 -92.93(12)
I1 Rh1 P1 C12 82.29(12)
C14 Rh1 P1 C18 -70.93(17)
O1 Rh1 P1 C18 109.56(15)
P2 Rh1 P1 C18 108.81(17)
I2 Rh1 P1 C18 23.40(14)
I1 Rh1 P1 C18 -161.38(14)
C14 Rh1 P1 C24 59.75(19)
O1 Rh1 P1 C24 -119.76(17)
P2 Rh1 P1 C24 -120.51(18)
I2 Rh1 P1 C24 154.07(16)
I1 Rh1 P1 C24 -30.70(16)
C14 Rh1 P2 C2 176.28(16)
O1 Rh1 P2 C2 -4.22(13)
P1 Rh1 P2 C2 -3.47(17)
I2 Rh1 P2 C2 82.81(12)
I1 Rh1 P2 C2 -93.09(12)
C14 Rh1 P2 C36 61.10(19)
O1 Rh1 P2 C36 -119.39(17)
P1 Rh1 P2 C36 -118.64(18)
I2 Rh1 P2 C36 -32.36(16)
I1 Rh1 P2 C36 151.73(16)
C14 Rh1 P2 C30 -68.14(17)
O1 Rh1 P2 C30 111.36(15)
P1 Rh1 P2 C30 112.11(17)
I2 Rh1 P2 C30 -161.60(14)
I1 Rh1 P2 C30 22.49(14)
C14 Rh1 O1 C13 -166.2(19)
P2 Rh1 O1 C13 -174.3(2)
P1 Rh1 O1 C13 6.0(2)
I2 Rh1 O1 C13 98.4(2)
I1 Rh1 O1 C13 -83.6(2)
C14 Rh1 O1 C1 12(2)
P2 Rh1 O1 C1 4.2(2)
P1 Rh1 O1 C1 -175.5(2)
I2 Rh1 O1 C1 -83.1(2)
I1 Rh1 O1 C1 94.9(2)
C13 O1 C1 C6 -4.4(5)
Rh1 O1 C1 C6 177.0(3)
C13 O1 C1 C2 176.5(3)
Rh1 O1 C1 C2 -2.0(4)
O1 C1 C2 C3 176.2(3)
C6 C1 C2 C3 -2.8(5)
O1 C1 C2 P2 -2.6(5)
C6 C1 C2 P2 178.3(3)
C36 P2 C2 C3 -44.2(3)
C30 P2 C2 C3 62.9(3)
Rh1 P2 C2 C3 -173.4(3)
C36 P2 C2 C1 134.6(3)
C30 P2 C2 C1 -118.3(3)
Rh1 P2 C2 C1 5.4(3)
C1 C2 C3 C4 0.7(6)
P2 C2 C3 C4 179.6(3)
C2 C3 C4 C5 1.2(6)
C3 C4 C5 C6 -1.2(6)
C4 C5 C6 C1 -0.8(6)
C4 C5 C6 C7 175.1(4)
O1 C1 C6 C5 -176.1(3)
C2 C1 C6 C5 2.9(5)
O1 C1 C6 C7 8.1(5)
C2 C1 C6 C7 -172.9(3)
C5 C6 C7 C8 178.7(3)
C1 C6 C7 C8 -5.6(5)
C5 C6 C7 C16 -61.9(5)
C1 C6 C7 C16 113.8(4)
C5 C6 C7 C17 58.0(5)
C1 C6 C7 C17 -126.4(4)
C6 C7 C8 C13 -0.1(5)
C16 C7 C8 C13 -118.8(4)
C17 C7 C8 C13 121.3(4)
C6 C7 C8 C9 178.8(3)
C16 C7 C8 C9 60.1(5)
C17 C7 C8 C9 -59.9(5)
C13 C8 C9 C10 0.1(6)
C7 C8 C9 C10 -178.8(3)
C8 C9 C10 C11 -0.8(6)
C9 C10 C11 C12 -1.6(6)
C10 C11 C12 C13 4.6(5)
C10 C11 C12 P1 -175.9(3)
C18 P1 C12 C11 64.3(3)
C24 P1 C12 C11 -39.5(3)
Rh1 P1 C12 C11 -169.6(3)
C18 P1 C12 C13 -116.3(3)
C24 P1 C12 C13 139.9(3)
Rh1 P1 C12 C13 9.8(3)
C9 C8 C13 O1 -175.4(3)
C7 C8 C13 O1 3.4(5)
C9 C8 C13 C12 3.2(5)
C7 C8 C13 C12 -177.9(3)
C1 O1 C13 C8 -1.3(5)
Rh1 O1 C13 C8 177.2(3)
C1 O1 C13 C12 179.9(3)
Rh1 O1 C13 C12 -1.6(4)
C11 C12 C13 C8 -5.5(5)
P1 C12 C13 C8 175.1(3)
C11 C12 C13 O1 173.2(3)
P1 C12 C13 O1 -6.2(5)
O1 Rh1 C14 O2 -23(2)
P2 Rh1 C14 O2 -14.9(3)
P1 Rh1 C14 O2 165.0(3)
I2 Rh1 C14 O2 72.3(3)
I1 Rh1 C14 O2 -105.5(3)
O1 Rh1 C14 C15 153.3(18)
P2 Rh1 C14 C15 161.3(3)
P1 Rh1 C14 C15 -18.8(3)
I2 Rh1 C14 C15 -111.5(3)
I1 Rh1 C14 C15 70.7(3)
C12 P1 C18 C23 149.7(3)
C24 P1 C18 C23 -104.9(3)
Rh1 P1 C18 C23 36.4(3)
C12 P1 C18 C19 -37.7(4)
C24 P1 C18 C19 67.7(3)
Rh1 P1 C18 C19 -151.0(3)
C23 C18 C19 C20 0.6(6)
P1 C18 C19 C20 -172.1(3)
C18 C19 C20 C21 -1.1(6)
C19 C20 C21 C22 0.4(6)
C20 C21 C22 C23 0.8(6)
C21 C22 C23 C18 -1.3(6)
C19 C18 C23 C22 0.6(6)
P1 C18 C23 C22 173.5(3)
C12 P1 C24 C25 139.2(3)
C18 P1 C24 C25 30.0(4)
Rh1 P1 C24 C25 -108.3(3)
C12 P1 C24 C29 -39.1(4)
C18 P1 C24 C29 -148.3(3)
Rh1 P1 C24 C29 73.3(4)
C29 C24 C25 C26 0.1(6)
P1 C24 C25 C26 -178.3(4)
C24 C25 C26 C27 1.5(8)
C25 C26 C27 C28 -2.5(8)
C26 C27 C28 C29 1.9(7)
C27 C28 C29 C24 -0.3(7)
C25 C24 C29 C28 -0.7(6)
P1 C24 C29 C28 177.7(3)
C2 P2 C30 C35 -2.7(4)
C36 P2 C30 C35 105.2(3)
Rh1 P2 C30 C35 -116.2(3)
C2 P2 C30 C31 174.4(3)
C36 P2 C30 C31 -77.7(3)
Rh1 P2 C30 C31 60.9(3)
C35 C30 C31 C32 -3.8(6)
P2 C30 C31 C32 178.9(3)
C30 C31 C32 C33 2.4(6)
C31 C32 C33 C34 0.6(6)
C32 C33 C34 C35 -2.1(7)
C33 C34 C35 C30 0.5(7)
C31 C30 C35 C34 2.4(6)
P2 C30 C35 C34 179.5(3)
C2 P2 C36 C37 151.5(3)
C30 P2 C36 C37 41.5(4)
Rh1 P2 C36 C37 -93.8(3)
C2 P2 C36 C41 -29.4(3)
C30 P2 C36 C41 -139.4(3)
Rh1 P2 C36 C41 85.3(3)
C41 C36 C37 C38 0.4(6)
P2 C36 C37 C38 179.5(3)
C36 C37 C38 C39 0.6(7)
C37 C38 C39 C40 -0.6(7)
C38 C39 C40 C41 -0.4(6)
C39 C40 C41 C36 1.4(6)
C37 C36 C41 C40 -1.4(6)
P2 C36 C41 C40 179.5(3)
